data_2004630
loop_
_publ_author_name
'Yu, Y.-P.'
'Zhu, D.-L.'
'Liu, S.-X.'

_publ_section_title
;
 A Dimeric Copper(II) Complex of an \a-Hydroxylated Acid:
 [Cu(C~14~H~8~O~3~)(C~9~H~7~N)(H~2~O)]~2~.2C~3~H~7~NO.2H~2~O
;
_journal_issue 3
_journal_name_full 'Acta Crystallographica Section C'
_journal_page_first 628
_journal_page_last 630
_journal_paper_doi 10.1107/S0108270195011474
_journal_volume 52
_journal_year 1996
_chemical_formula_moiety 'C46 H34 Cu2 N2 O8 , C6 H14 N2 O2 , 2H2 O'
_chemical_formula_sum 'C52 H52 Cu2 N4 O12'
_chemical_formula_weight 1502.09
_space_group_IT_number 14
_symmetry_cell_setting monoclinic
_symmetry_space_group_name_Hall '-P 2yn'
_symmetry_space_group_name_H-M 'P 1 21/n 1'
_atom_type_scat_source IntTabIV
_cell_angle_alpha 90
_cell_angle_beta 100.36(2)
_cell_angle_gamma 90
_cell_formula_units_Z 2
_cell_length_a 11.073(3)
_cell_length_b 14.640(3)
_cell_length_c 14.979(2)
_cell_measurement_reflns_used 20
_cell_measurement_temperature 296
_cell_measurement_theta_max 15
_cell_measurement_theta_min 13
_cell_volume 2388.6(9)
_diffrn_measurement_device 'Rigaku AFC-5R'
_diffrn_measurement_method '\w/2\q scans'
_diffrn_radiation_type MoK\a
_diffrn_radiation_wavelength 0.71069
_diffrn_reflns_av_R_equivalents 0.055
_diffrn_reflns_limit_h_max 13
_diffrn_reflns_limit_h_min 0
_diffrn_reflns_limit_k_max 18
_diffrn_reflns_limit_k_min 0
_diffrn_reflns_limit_l_max 18
_diffrn_reflns_limit_l_min -18
_diffrn_reflns_number 5188
_diffrn_reflns_theta_max 26.1
_diffrn_standards_decay_% 2.8
_diffrn_standards_interval_count 150
_diffrn_standards_number 3
_exptl_absorpt_coefficient_mu 0.999
_exptl_absorpt_correction_T_max 1.088
_exptl_absorpt_correction_T_min 0.742
_exptl_absorpt_correction_type '\DF (DIFABS; Walker & Stuart, 1983)'
_exptl_crystal_colour 'dark green'
_exptl_crystal_density_diffrn 1.46
_exptl_crystal_description prism
_exptl_crystal_size_max 0.52
_exptl_crystal_size_mid 0.25
_exptl_crystal_size_min 0.20
_refine_diff_density_max 0.38
_refine_diff_density_min -0.46
_refine_ls_extinction_method none
_refine_ls_goodness_of_fit_obs 1.25
_refine_ls_hydrogen_treatment noref
_refine_ls_number_parameters 316
_refine_ls_number_reflns 2727
_refine_ls_R_factor_obs 0.0437
_refine_ls_shift/esd_max 0.01
_refine_ls_structure_factor_coef F
_refine_ls_weighting_details 'w = 1/[\s^2^(F)]'
_refine_ls_weighting_scheme calc
_refine_ls_wR_factor_obs 0.0530
_reflns_number_observed 2727
_reflns_number_total 4928
_reflns_observed_criterion I>3\s(I)
_cod_data_source_file kh1048.cif
_cod_data_source_block kh1048a
_cod_depositor_comments
;
The following automatic conversions were performed:

'_refine_ls_weighting_scheme' value ' w = 1/[\s^2^(F)]' was changed
to 'calc'. New tag '_refine_ls_weighting_details' was created. The
value of the new tag was set to 'w = 1/[\s^2^(F)]'.

Automatic conversion script
Id: cif_fix_values 3143 2015-03-26 13:38:13Z robertas 
;
_cod_original_cell_volume 2389(2)
_cod_original_sg_symbol_H-M 'P 21/n'
_cod_database_code 2004630

loop_
_symmetry_equiv_pos_as_xyz
x,y,z
1/2+x,1/2-y,1/2+z
-x,-y,-z
1/2-x,1/2+y,1/2-z

loop_
_atom_site_label
_atom_site_fract_x
_atom_site_fract_y
_atom_site_fract_z
_atom_site_B_iso_or_equiv
Cu(1) 0.36968(5) 0.46861(4) 0.49493(4) 2.37(2)
O(1) 0.5032(2) 0.4598(2) 0.4311(2) 2.5(1)
O(2) 0.3098(3) 0.3288(3) 0.2673(2) 4.1(2)
O(3) 0.2810(3) 0.4049(2) 0.3894(2) 3.1(1)
O(4) 0.2999(5) 0.1548(3) 0.5105(3) 6.9(3)
O(5) 0.3983(3) 0.3243(2) 0.5752(2) 4.0(2)
O(6) 0.5768(5) 0.2177(4) 0.6894(4) 9.8(3)
N(1) 0.2289(3) 0.5071(3) 0.5498(2) 2.2(1)
N(2) 0.3506(4) 0.0580(4) 0.4058(3) 4.7(2)
C(1) 0.4365(4) 0.5571(3) 0.2415(4) 3.4(2)
C(2) 0.4587(5) 0.5984(4) 0.1616(4) 4.5(3)
C(3) 0.5347(6) 0.5568(4) 0.1097(4) 4.5(3)
C(4) 0.5922(5) 0.4759(4) 0.1359(3) 3.5(2)
C(5) 0.7112(4) 0.2925(4) 0.2404(3) 3.5(2)
C(6) 0.7463(5) 0.2206(4) 0.2981(4) 4.2(3)
C(7) 0.6968(5) 0.2082(4) 0.3750(4) 4.0(3)
C(8) 0.6085(5) 0.2678(4) 0.3959(3) 3.4(2)
C(9) 0.4804(4) 0.4154(3) 0.3470(3) 2.2(2)
C(10) 0.4922(4) 0.4751(3) 0.2661(3) 2.5(2)
C(11) 0.5721(4) 0.4354(3) 0.2152(3) 2.5(2)
C(12) 0.6223(4) 0.3520(3) 0.2608(3) 2.5(2)
C(13) 0.5717(4) 0.3392(3) 0.3385(3) 2.3(2)
C(14) 0.3460(4) 0.3783(3) 0.3325(3) 2.5(2)
C(15) 0.2022(4) 0.4622(3) 0.6204(3) 2.7(2)
C(16) 0.1031(4) 0.4850(4) 0.6615(3) 3.4(2)
C(17) 0.0305(4) 0.5554(4) 0.6306(3) 3.1(2)
C(18) -0.0155(5) 0.6818(4) 0.5209(4) 3.8(3)
C(19) 0.0131(6) 0.7287(4) 0.4515(4) 4.4(3)
C(20) 0.1134(6) 0.7040(4) 0.4111(4) 4.4(3)
C(21) 0.1840(5) 0.6309(4) 0.4428(3) 3.4(2)
C(22) 0.1578(4) 0.5803(3) 0.5168(3) 2.3(2)
C(23) 0.0560(4) 0.6065(3) 0.5572(3) 2.7(2)
C(24) 0.3940(6) 0.0466(6) 0.3215(5) 7.0(4)
C(25) 0.3185(7) -0.0229(5) 0.4500(5) 6.7(4)
C(26) 0.3359(6) 0.1394(5) 0.4401(5) 5.4(3)
H(1) 0.3844 0.5851 0.2775 4.0
H(2) 0.4214 0.6554 0.1429 5.3
H(3) 0.5471 0.5849 0.0549 5.4
H(4) 0.6448 0.4481 0.1002 4.3
H(5) 0.7468 0.3014 0.1879 4.2
H(6) 0.8059 0.1786 0.2846 5.1
H(7) 0.7233 0.1584 0.4142 4.8
H(8) 0.5742 0.2592 0.4490 4.1
H(9) 0.2528 0.4123 0.6440 3.2
H(10) 0.0870 0.4505 0.7118 4.0
H(11) -0.0377 0.5705 0.6581 3.7
H(12) -0.0847 0.6993 0.5462 4.6
H(13) -0.0354 0.7800 0.4289 5.3
H(14) 0.1319 0.7384 0.3615 5.3
H(15) 0.2513 0.6140 0.4149 4.0
H(16) 0.4698 0.0145 0.3323 8.4
H(17) 0.3354 0.0130 0.2802 8.4
H(18) 0.4056 0.1049 0.2965 8.4
H(19) 0.2333 -0.0220 0.4520 8.0
H(20) 0.3367 -0.0752 0.4172 8.0
H(21) 0.3643 -0.0253 0.5100 8.0
H(22) 0.3554 0.1908 0.4066 6.5
H(23) 0.3551 0.2699 0.5575 6.9
H(24) 0.4767 0.3086 0.6086 6.9
H(25) 0.5204 0.2005 0.7323 7.2
H(26) 0.6562 0.2132 0.7247 7.2

loop_
_geom_angle_atom_site_label_1
_geom_angle_atom_site_label_2
_geom_angle_atom_site_label_3
_geom_angle_site_symmetry_1
_geom_angle_site_symmetry_3
_geom_angle
_geom_angle_publ_flag
O(1) Cu O(1) . 3_666 76.90(10) yes
O(1) Cu(1) O(3) . . 83.30(10) yes
O(1) Cu(1) N(1) . . 166.6(2) yes
O(1) Cu(1) O(3) 3_666 . 159.20(10) yes
O(1) Cu(1) N(1) 3_666 . 98.90(10) yes
O(3) Cu(1) N(1) . . 98.90(10) yes
O(5) Cu(1) O(1) . . 98.40(10) yes
O(5) Cu(1) O(1) . 3_666 99.90(10) yes
O(5) Cu(1) O(3) . . 89.30(10) yes
O(5) Cu(1) N(1) . . 94.90(10) yes
Cu(1) O(1) Cu(1) . 3_666 103.10(10) yes
C(9) O(1) Cu(1) . . 116.9(2) yes
C(9) O(1) Cu(1) . 3_666 139.6(2) yes
C(14) O(3) Cu(1) . . 115.3(3) yes
C(15) N(1) C(22) . . 118.8(4) yes
C(15) N(1) Cu(1) . . 119.8(3) yes
C(22) N(1) Cu(1) . . 121.3(3) yes
C(26) N(2) C(25) . . 120.6(5) yes
C(26) N(2) C(24) . . 122.0(6) yes
C(10) C(1) C(2) . . 118.0(5) no
C(4) C(3) C(2) . . 121.3(5) no
C(6) C(5) C(12) . . 118.3(5) no
C(6) C(7) C(8) . . 120.7(5) no
O(1) C(9) C(10) . . 115.0(4) yes
O(1) C(9) C(14) . . 107.4(3) yes
C(10) C(9) C(13) . . 101.6(3) yes
C(1) C(10) C(11) . . 121.2(4) yes
C(11) C(10) C(9) . . 110.5(4) yes
C(4) C(11) C(10) . . 120.5(5) yes
C(10) C(11) C(12) . . 108.6(4) yes
C(5) C(12) C(13) . . 120.5(5) yes
C(5) C(12) C(11) . . 130.3(4) yes
C(8) C(13) C(12) . . 120.5(4) yes
C(8) C(13) C(9) . . 129.3(4) yes
O(2) C(14) O(3) . . 124.9(4) yes
O(3) C(14) C(9) . . 116.1(4) yes
N(1) C(15) C(16) . . 122.8(4) yes
C(16) C(17) C(23) . . 119.4(4) no
C(18) C(19) C(20) . . 121.5(5) no
C(20) C(21) C(22) . . 120.3(5) no
N(1) C(22) C(21) . . 120.8(4) yes
C(21) C(22) C(23) . . 118.9(4) no
C(17) C(23) C(18) . . 122.9(5) no
C(18) C(23) C(22) . . 118.7(4) no
O(4) C(26) N(2) . . 126.1(6) yes
O(4) H(23) O(5) . . 167.1 no
O(2) H(26b) O(6b) . . 160.4 no
O(6) H(24) O(5) . . 146.8 no

loop_
_geom_bond_atom_site_label_1
_geom_bond_atom_site_label_2
_geom_bond_site_symmetry_2
_geom_bond_distance
_geom_bond_publ_flag
Cu(1) O(1) . 1.904(3) yes
Cu(1) O(1) 3_666 1.936(3) yes
Cu(1) O(3) . 1.942(3) yes
Cu(1) N(1) . 1.972(3) yes
Cu(1) O(5) . 2.424(4) yes
O(1) C(9) . 1.400(5) yes
O(2) C(14) . 1.224(5) yes
O(3) C(14) . 1.272(5) yes
O(4) C(26) . 1.214(7) yes
N(1) C(15) . 1.322(6) yes
N(1) C(22) . 1.367(5) yes
N(2) C(24) . 1.439(7) yes
N(2) C(25) . 1.433(8) yes
N(2) C(26) . 1.320(8) yes
C(1) C(2) . 1.402(7) no
C(1) C(10) . 1.369(7) no
C(2) C(3) . 1.385(8) no
C(3) C(4) . 1.368(8) no
C(4) C(11) . 1.382(6) no
C(5) C(6) . 1.374(8) no
C(5) C(12) . 1.388(6) no
C(6) C(7) . 1.373(8) no
C(7) C(8) . 1.388(7) no
C(8) C(13) . 1.368(7) no
C(9) C(10) . 1.519(6) yes
C(9) C(13) . 1.525(6) yes
C(9) C(14) . 1.562(6) yes
C(10) C(11) . 1.395(6) yes
C(11) C(12) . 1.459(7) yes
C(12) C(13) . 1.392(6) yes
C(15) C(16) . 1.392(6) no
C(16) C(17) . 1.337(7) no
C(17) C(23) . 1.400(6) no
C(18) C(19) . 1.330(8) no
C(18) C(23) . 1.408(7) no
C(19) C(20) . 1.405(8) no
C(20) C(21) . 1.360(7) no
C(21) C(22) . 1.406(6) no
C(22) C(23) . 1.425(6) no
Cu(1) Cu(1a) . 3.007(4) yes

loop_
_geom_contact_atom_site_label_1
_geom_contact_atom_site_label_2
_geom_contact_distance
_geom_contact_site_symmetry_2
_geom_contact_publ_flag
Cu(1) Cu(1) 3.007(4) 3_666 no
